data_7060145
loop_
_publ_author_name
'Shi, Hao-Yu'
'Zhou, Wen-Yan'
'Song, Xiao-Ming'
'Jia, Ai-Quan'
'Shi, Hua-Tian'
'Zhang, Qian-Feng'

_publ_section_title
;
 Ruthenium(ii)-supported phosphovanadomolybdates
 [Ru(dmso)3PMo6V3O32]6&#x2212; and [Ru(PMo6V3O32)2]14&#x2212;, and their
 use as heterogeneous catalysts for oxidation of alcohols
;
_journal_issue 3
_journal_name_full 'New Journal of Chemistry'
_journal_page_first 1551
_journal_page_last 1555
_journal_paper_doi 10.1039/D0NJ05752E
_journal_volume 45
_journal_year 2021
_chemical_formula_sum 'Cs8 H0 Mo12 Na6 O67 P2 Ru V6'
_chemical_formula_weight 3893.15
_space_group_crystal_system monoclinic
_space_group_IT_number 14
_space_group_name_Hall '-P 2yn'
_space_group_name_H-M_alt 'P 1 21/n 1'
_audit_creation_method SHELXL-2016/6
_audit_update_record
;
2020-10-29 deposited with the CCDC.	2020-12-02 downloaded from the CCDC.
;
_cell_angle_alpha 90
_cell_angle_beta 105.833(3)
_cell_angle_gamma 90
_cell_formula_units_Z 2
_cell_length_a 13.4946(18)
_cell_length_b 19.450(3)
_cell_length_c 17.180(2)
_cell_measurement_reflns_used 8576
_cell_measurement_temperature 296(2)
_cell_measurement_theta_max 28.34
_cell_measurement_theta_min 2.24
_cell_volume 4338.2(10)
_computing_cell_refinement 'Bruker SMART'
_computing_data_collection 'Bruker SMART'
_computing_structure_refinement 'SHELXL-2016/6 (Sheldrick, 2016)'
_diffrn_ambient_temperature 296(2)
_diffrn_measured_fraction_theta_full 0.989
_diffrn_measured_fraction_theta_max 0.989
_diffrn_measurement_device_type 'CCD area detector'
_diffrn_measurement_method 'phi and omega scans'
_diffrn_radiation_type MoK\a
_diffrn_radiation_wavelength 0.71073
_diffrn_reflns_av_R_equivalents 0.0391
_diffrn_reflns_av_unetI/netI 0.0427
_diffrn_reflns_Laue_measured_fraction_full 0.989
_diffrn_reflns_Laue_measured_fraction_max 0.989
_diffrn_reflns_limit_h_max 16
_diffrn_reflns_limit_h_min -16
_diffrn_reflns_limit_k_max 13
_diffrn_reflns_limit_k_min -23
_diffrn_reflns_limit_l_max 20
_diffrn_reflns_limit_l_min -20
_diffrn_reflns_number 23453
_diffrn_reflns_point_group_measured_fraction_full 0.989
_diffrn_reflns_point_group_measured_fraction_max 0.989
_diffrn_reflns_theta_full 24.999
_diffrn_reflns_theta_max 24.999
_diffrn_reflns_theta_min 1.617
_exptl_absorpt_coefficient_mu 5.919
_exptl_absorpt_correction_type multi-scan
_exptl_absorpt_process_details sadabs
_exptl_crystal_colour black
_exptl_crystal_density_diffrn 2.980
_exptl_crystal_description block
_exptl_crystal_F_000 3516
_exptl_crystal_size_max 0.26
_exptl_crystal_size_mid 0.20
_exptl_crystal_size_min 0.18
_exptl_transmission_factor_max 0.345
_exptl_transmission_factor_min 0.251
_refine_diff_density_max 5.614
_refine_diff_density_min -4.574
_refine_diff_density_rms 0.364
_refine_ls_extinction_coef 0.00035(4)
_refine_ls_extinction_expression Fc^*^=kFc[1+0.001xFc^2^\l^3^/sin(2\q)]^-1/4^
_refine_ls_extinction_method 'SHELXL-2016/6 (Sheldrick 2016)'
_refine_ls_goodness_of_fit_ref 1.214
_refine_ls_hydrogen_treatment undef
_refine_ls_matrix_type full
_refine_ls_number_parameters 476
_refine_ls_number_reflns 7544
_refine_ls_number_restraints 1149
_refine_ls_restrained_S_all 1.239
_refine_ls_R_factor_all 0.0969
_refine_ls_R_factor_gt 0.0823
_refine_ls_shift/su_max 0.000
_refine_ls_shift/su_mean 0.000
_refine_ls_structure_factor_coef Fsqd
_refine_ls_weighting_details 'w=1/[\s^2^(Fo^2^)+(0.0100P)^2^+240.0000P] where P=(Fo^2^+2Fc^2^)/3'
_refine_ls_weighting_scheme calc
_refine_ls_wR_factor_gt 0.1893
_refine_ls_wR_factor_ref 0.1946
_reflns_Friedel_coverage 0.000
_reflns_number_gt 6123
_reflns_number_total 7544
_reflns_threshold_expression 'I > 2\s(I)'
_cod_data_source_file d0nj05752e2.cif
_cod_data_source_block P21N
_cod_depositor_comments 'Adding full bibliography for 7060145--7060146.cif.'
_cod_original_cell_volume 4338.0(10)
_cod_original_sg_symbol_H-M 'P 21/n'
_cod_database_code 7060145
_shelx_shelxl_version_number 2016/6
_shelx_space_group_comment
;
The symmetry employed for this shelxl refinement is uniquely defined
by the following loop, which should always be used as a source of
symmetry information in preference to the above space-group names.
They are only intended as comments.
;
_shelx_estimated_absorpt_t_min 0.251
_shelx_estimated_absorpt_t_max 0.345

loop_
_space_group_symop_operation_xyz
'x, y, z'
'-x+1/2, y+1/2, -z+1/2'
'-x, -y, -z'
'x-1/2, -y-1/2, z-1/2'

loop_
_atom_site_label
_atom_site_type_symbol
_atom_site_fract_x
_atom_site_fract_y
_atom_site_fract_z
_atom_site_U_iso_or_equiv
_atom_site_adp_type
_atom_site_occupancy
_atom_site_site_symmetry_order
_atom_site_calc_flag
_atom_site_refinement_flags_posn
_atom_site_refinement_flags_adp
_atom_site_refinement_flags_occupancy
_atom_site_disorder_assembly
_atom_site_disorder_group
Ru1 Ru 0.000000 1.000000 1.000000 0.0283(4) Uani 1 2 d S U P . .
Mo1 Mo -0.11494(12) 0.69527(7) 1.01333(9) 0.0324(4) Uani 1 1 d . U . . .
Mo2 Mo -0.13769(11) 0.77175(7) 0.79980(8) 0.0260(3) Uani 1 1 d . U . . .
Mo3 Mo 0.08136(12) 0.82450(7) 0.76435(9) 0.0311(4) Uani 1 1 d . U . . .
Mo4 Mo 0.32955(12) 0.80466(9) 0.93959(14) 0.0495(5) Uani 1 1 d . U . . .
Mo5 Mo 0.20349(13) 0.64546(8) 0.82989(12) 0.0427(4) Uani 1 1 d . U . . .
Mo6 Mo -0.01487(12) 0.59147(7) 0.86482(10) 0.0337(4) Uani 1 1 d . U . . .
V1 V -0.1821(2) 1.06770(14) 1.09507(19) 0.0333(7) Uani 1 1 d . U . . .
V2 V -0.1532(2) 0.84968(14) 0.96040(18) 0.0295(6) Uani 1 1 d . U . . .
V3 V -0.0786(2) 0.94271(13) 0.81547(17) 0.0271(6) Uani 1 1 d . U . . .
Cs1 Cs 0.14833(13) 0.59117(8) 1.10701(11) 0.0692(5) Uani 1 1 d . U . . .
Cs2 Cs -0.20411(17) 1.13854(9) 0.86693(10) 0.0849(6) Uani 1 1 d . U . . .
Cs3 Cs 0.14608(15) 0.72135(11) 0.57912(13) 0.0850(6) Uani 1 1 d . U . . .
Cs4 Cs 0.3233(3) 0.93213(15) 0.6974(3) 0.1795(16) Uani 1 1 d . U . . .
Na1 Na 0.0883(7) 0.7479(6) 0.3340(7) 0.077(3) Uani 1 1 d . U . . .
P1 P 0.0915(3) 0.7457(2) 0.9472(3) 0.0267(8) Uani 1 1 d . U . . .
O1 O -0.2265(11) 0.9992(7) 1.1259(9) 0.054(3) Uani 1 1 d . U . . .
O2 O -0.1149(10) 1.0461(6) 1.0278(8) 0.041(2) Uani 1 1 d . U . . .
O3 O 0.0640(10) 1.0901(6) 0.9972(7) 0.040(2) Uani 1 1 d . U . . .
O4 O -0.0723(9) 1.0091(6) 0.8794(7) 0.0366(18) Uani 1 1 d . U . . .
O5 O -0.1442(9) 0.9698(6) 0.7275(7) 0.038(2) Uani 1 1 d . U . . .
O6 O 0.0525(9) 0.9229(6) 0.8152(8) 0.0363(16) Uani 1 1 d . U . . .
O7 O -0.1458(9) 0.8739(6) 0.8480(7) 0.0342(15) Uani 1 1 d . U . . .
O8 O -0.2665(10) 0.8786(7) 0.9544(8) 0.044(2) Uani 1 1 d . U . . .
O9 O -0.1341(9) 0.7871(6) 1.0457(7) 0.0364(17) Uani 1 1 d . U . . .
O10 O -0.1628(9) 0.7598(6) 0.9024(7) 0.0338(15) Uani 1 1 d . U . . .
O11 O -0.2597(9) 0.7762(6) 0.7346(8) 0.038(2) Uani 1 1 d . U . . .
O12 O -0.0672(9) 0.8225(6) 0.7335(8) 0.0367(15) Uani 1 1 d . U . . .
O13 O 0.0969(11) 0.8588(7) 0.6768(9) 0.0491(19) Uani 1 1 d . U . . .
O14 O 0.2044(10) 0.8502(6) 0.8424(9) 0.0448(16) Uani 1 1 d . U . . .
O15 O 0.2994(10) 0.8926(7) 0.9762(9) 0.048(2) Uani 1 1 d . U . . .
O16 O 0.4190(11) 0.8295(8) 0.8895(12) 0.066(2) Uani 1 1 d . U . . .
O17 O 0.4058(11) 0.7697(8) 1.0250(11) 0.062(2) Uani 1 1 d . U . . .
O18 O 0.1953(9) 0.7768(6) 0.9820(8) 0.0423(17) Uani 1 1 d . U . . .
O19 O 0.0285(9) 0.7902(6) 0.8765(7) 0.0343(14) Uani 1 1 d . U . . .
O20 O 0.0349(9) 0.7384(6) 1.0111(8) 0.0356(16) Uani 1 1 d . U . . .
O21 O -0.0980(9) 0.6882(6) 0.7897(8) 0.0364(16) Uani 1 1 d . U . . .
O22 O -0.2407(10) 0.6661(6) 0.9970(8) 0.042(2) Uani 1 1 d . U . . .
O23 O -0.0546(10) 0.6590(6) 1.1050(8) 0.0422(19) Uani 1 1 d . U . . .
O24 O -0.0786(9) 0.6315(6) 0.9381(8) 0.0376(15) Uani 1 1 d . U . . .
O25 O 0.1062(9) 0.6735(6) 0.9128(8) 0.0380(14) Uani 1 1 d . U . . .
O26 O 0.1124(10) 0.7383(6) 0.7574(8) 0.0413(15) Uani 1 1 d . U . . .
O27 O 0.2858(10) 0.7211(7) 0.8773(9) 0.0477(16) Uani 1 1 d . U . . .
O28 O 0.2443(11) 0.6332(7) 0.7453(10) 0.052(2) Uani 1 1 d . U . . .
O29 O 0.2657(11) 0.5821(7) 0.8915(9) 0.050(2) Uani 1 1 d . U . . .
O30 O 0.0684(10) 0.6011(6) 0.7894(8) 0.0422(16) Uani 1 1 d . U . . .
O31 O 0.0537(10) 0.5284(6) 0.9244(9) 0.0465(19) Uani 1 1 d . U . . .
O32 O -0.1145(10) 0.5469(6) 0.8016(8) 0.044(2) Uani 1 1 d . U . . .
O34 O -0.335(2) 1.0004(14) 0.8585(16) 0.046(3) Uani 0.5 1 d . U P . .
Na4 Na 0.0559(9) 1.1221(8) 0.8014(7) 0.106(4) Uani 1 1 d . U . . .
Na3 Na 0.4408(11) 0.9524(8) 1.0695(13) 0.150(7) Uani 1 1 d . U . . .
O74 O 0.262(2) 0.4785(14) 1.018(2) 0.059(4) Uani 0.5 1 d . U P . .
O78 O 0.418(2) 0.998(2) 0.825(3) 0.094(5) Uani 0.5 1 d . U P . .

loop_
_atom_site_aniso_label
_atom_site_aniso_U_11
_atom_site_aniso_U_22
_atom_site_aniso_U_33
_atom_site_aniso_U_23
_atom_site_aniso_U_13
_atom_site_aniso_U_12
Ru1 0.0330(10) 0.0129(8) 0.0335(10) -0.0059(7) -0.0006(8) 0.0043(7)
Mo1 0.0394(8) 0.0227(7) 0.0401(8) -0.0002(6) 0.0190(7) -0.0010(6)
Mo2 0.0281(7) 0.0178(6) 0.0306(7) -0.0043(5) 0.0056(6) -0.0034(5)
Mo3 0.0361(8) 0.0200(7) 0.0412(8) 0.0003(6) 0.0172(6) -0.0006(6)
Mo4 0.0230(8) 0.0290(8) 0.0943(14) 0.0035(9) 0.0124(8) 0.0013(6)
Mo5 0.0430(9) 0.0223(8) 0.0718(12) -0.0020(7) 0.0312(9) 0.0057(7)
Mo6 0.0430(9) 0.0147(7) 0.0478(9) -0.0057(6) 0.0202(7) -0.0039(6)
V1 0.0294(15) 0.0179(13) 0.0500(18) 0.0000(12) 0.0067(13) -0.0038(11)
V2 0.0298(15) 0.0208(13) 0.0378(15) -0.0064(11) 0.0093(12) 0.0028(11)
V3 0.0291(14) 0.0168(12) 0.0314(14) -0.0007(11) 0.0014(11) 0.0019(11)
Cs1 0.0613(9) 0.0542(9) 0.0856(11) 0.0159(8) 0.0089(8) 0.0102(7)
Cs2 0.1290(16) 0.0673(10) 0.0623(10) 0.0237(8) 0.0328(10) 0.0578(11)
Cs3 0.0842(12) 0.0886(13) 0.1045(14) -0.0250(11) 0.0638(11) -0.0235(10)
Cs4 0.179(3) 0.0824(17) 0.335(5) 0.009(2) 0.168(3) -0.0037(18)
Na1 0.039(5) 0.089(7) 0.112(5) 0.030(6) 0.038(5) 0.006(5)
P1 0.025(2) 0.0171(18) 0.036(2) -0.0001(16) 0.0058(17) 0.0004(16)
O1 0.053(7) 0.031(6) 0.069(8) 0.013(6) 0.003(6) -0.012(6)
O2 0.043(4) 0.032(4) 0.044(4) -0.007(4) 0.003(3) 0.007(4)
O3 0.049(5) 0.025(4) 0.039(5) -0.006(4) -0.001(4) 0.000(4)
O4 0.041(4) 0.024(3) 0.041(3) -0.003(3) 0.005(3) 0.005(3)
O5 0.041(4) 0.024(4) 0.044(4) 0.003(3) 0.002(4) 0.002(4)
O6 0.036(3) 0.022(3) 0.050(3) 0.003(3) 0.012(3) 0.002(3)
O7 0.036(3) 0.023(3) 0.043(3) -0.001(3) 0.010(3) 0.002(3)
O8 0.042(4) 0.040(4) 0.051(4) -0.002(4) 0.015(4) 0.011(4)
O9 0.040(3) 0.026(3) 0.046(3) -0.002(3) 0.017(3) 0.000(3)
O10 0.036(3) 0.024(3) 0.045(3) -0.003(3) 0.016(3) 0.000(3)
O11 0.036(4) 0.027(4) 0.049(4) -0.003(4) 0.007(3) -0.001(3)
O12 0.037(3) 0.025(3) 0.049(3) 0.001(3) 0.014(3) 0.001(3)
O13 0.055(4) 0.036(4) 0.061(4) 0.012(3) 0.023(3) 0.007(4)
O14 0.036(3) 0.028(3) 0.071(3) 0.000(3) 0.016(3) 0.004(3)
O15 0.033(4) 0.032(3) 0.078(4) 0.001(3) 0.015(3) -0.001(3)
O16 0.032(4) 0.050(4) 0.121(5) -0.009(4) 0.030(4) -0.001(4)
O17 0.039(4) 0.045(4) 0.096(5) 0.004(4) 0.005(4) 0.003(4)
O18 0.035(3) 0.027(3) 0.065(4) 0.001(3) 0.014(3) 0.000(3)
O19 0.033(3) 0.021(3) 0.051(3) 0.001(3) 0.016(2) 0.000(2)
O20 0.036(3) 0.024(3) 0.049(3) 0.000(3) 0.015(3) -0.001(3)
O21 0.038(3) 0.023(3) 0.051(3) -0.003(3) 0.016(3) 0.000(3)
O22 0.044(4) 0.031(4) 0.054(4) -0.002(4) 0.020(4) -0.005(4)
O23 0.049(4) 0.031(4) 0.049(4) 0.004(3) 0.018(3) 0.000(4)
O24 0.042(3) 0.023(3) 0.052(3) -0.003(3) 0.020(3) -0.001(3)
O25 0.037(3) 0.021(3) 0.059(3) -0.001(3) 0.019(3) 0.000(3)
O26 0.040(3) 0.026(3) 0.063(3) -0.001(3) 0.022(3) 0.003(3)
O27 0.038(3) 0.032(3) 0.076(3) 0.000(3) 0.021(3) 0.002(3)
O28 0.049(4) 0.038(4) 0.080(4) -0.010(4) 0.034(4) 0.004(4)
O29 0.047(4) 0.031(4) 0.075(4) -0.002(3) 0.019(4) 0.006(3)
O30 0.044(3) 0.026(3) 0.062(3) -0.004(3) 0.023(3) 0.001(3)
O31 0.050(4) 0.024(3) 0.068(4) 0.002(3) 0.019(3) 0.001(3)
O32 0.047(4) 0.027(4) 0.058(4) -0.006(4) 0.017(4) -0.005(4)
O34 0.044(4) 0.045(5) 0.047(5) -0.002(5) 0.007(4) 0.020(4)
Na4 0.091(7) 0.144(10) 0.070(7) 0.036(7) -0.002(5) -0.071(7)
Na3 0.083(9) 0.113(9) 0.243(17) -0.097(12) 0.025(9) -0.031(8)
O74 0.058(6) 0.030(6) 0.084(7) 0.006(6) 0.013(6) 0.005(5)
O78 0.036(8) 0.077(8) 0.179(10) 0.054(8) 0.049(8) 0.008(7)

loop_
_atom_type_symbol
_atom_type_description
_atom_type_scat_dispersion_real
_atom_type_scat_dispersion_imag
_atom_type_scat_source
H H 0.0000 0.0000 'International Tables Vol C Tables 4.2.6.8 and 6.1.1.4'
O O 0.0106 0.0060 'International Tables Vol C Tables 4.2.6.8 and 6.1.1.4'
P P 0.1023 0.0942 'International Tables Vol C Tables 4.2.6.8 and 6.1.1.4'
V V 0.3005 0.5294 'International Tables Vol C Tables 4.2.6.8 and 6.1.1.4'
Mo Mo -1.6832 0.6857 'International Tables Vol C Tables 4.2.6.8 and 6.1.1.4'
Ru Ru -1.2594 0.8363 'International Tables Vol C Tables 4.2.6.8 and 6.1.1.4'
Cs Cs -0.3680 2.1192 'International Tables Vol C Tables 4.2.6.8 and 6.1.1.4'
Na Na 0.0362 0.0249 'International Tables Vol C Tables 4.2.6.8 and 6.1.1.4'

loop_
_geom_angle_atom_site_label_1
_geom_angle_atom_site_label_2
_geom_angle_atom_site_label_3
_geom_angle
_geom_angle_site_symmetry_1
_geom_angle_site_symmetry_3
_geom_angle_publ_flag
O2 Ru1 O2 180.0 3_577 . ?
O2 Ru1 O3 88.9(5) 3_577 3_577 ?
O2 Ru1 O3 91.1(5) . 3_577 ?
O2 Ru1 O3 91.1(5) 3_577 . ?
O2 Ru1 O3 88.9(5) . . ?
O3 Ru1 O3 180.0 3_577 . ?
O2 Ru1 O4 91.0(5) 3_577 3_577 ?
O2 Ru1 O4 89.0(5) . 3_577 ?
O3 Ru1 O4 89.4(5) 3_577 3_577 ?
O3 Ru1 O4 90.6(5) . 3_577 ?
O2 Ru1 O4 89.0(5) 3_577 . ?
O2 Ru1 O4 91.0(5) . . ?
O3 Ru1 O4 90.6(5) 3_577 . ?
O3 Ru1 O4 89.4(5) . . ?
O4 Ru1 O4 180.0 3_577 . ?
O2 Ru1 Cs2 51.4(4) 3_577 3_577 ?
O2 Ru1 Cs2 128.6(4) . 3_577 ?
O3 Ru1 Cs2 68.3(4) 3_577 3_577 ?
O3 Ru1 Cs2 111.7(4) . 3_577 ?
O4 Ru1 Cs2 46.5(3) 3_577 3_577 ?
O4 Ru1 Cs2 133.5(3) . 3_577 ?
O23 Mo1 O22 102.3(6) . . ?
O23 Mo1 O9 100.7(6) . . ?
O22 Mo1 O9 98.6(6) . . ?
O23 Mo1 O24 101.8(6) . . ?
O22 Mo1 O24 95.5(6) . . ?
O9 Mo1 O24 150.2(5) . . ?
O23 Mo1 O20 87.9(5) . . ?
O22 Mo1 O20 169.6(5) . . ?
O9 Mo1 O20 81.1(5) . . ?
O24 Mo1 O20 80.4(5) . . ?
O23 Mo1 O10 166.5(5) . . ?
O22 Mo1 O10 90.2(5) . . ?
O9 Mo1 O10 72.0(5) . . ?
O24 Mo1 O10 81.8(5) . . ?
O20 Mo1 O10 79.8(4) . . ?
O23 Mo1 V2 131.2(4) . . ?
O22 Mo1 V2 100.9(4) . . ?
O9 Mo1 V2 33.3(4) . . ?
O24 Mo1 V2 117.9(4) . . ?
O20 Mo1 V2 73.1(3) . . ?
O10 Mo1 V2 39.3(3) . . ?
O23 Mo1 Cs3 97.1(4) . 4_576 ?
O22 Mo1 Cs3 50.0(4) . 4_576 ?
O9 Mo1 Cs3 50.3(4) . 4_576 ?
O24 Mo1 Cs3 143.7(4) . 4_576 ?
O20 Mo1 Cs3 131.3(3) . 4_576 ?
O10 Mo1 Cs3 86.9(3) . 4_576 ?
V2 Mo1 Cs3 67.41(7) . 4_576 ?
O23 Mo1 Cs4 38.9(4) . 4_576 ?
O22 Mo1 Cs4 63.4(4) . 4_576 ?
O9 Mo1 Cs4 105.0(4) . 4_576 ?
O24 Mo1 Cs4 104.9(4) . 4_576 ?
O20 Mo1 Cs4 126.8(3) . 4_576 ?
O10 Mo1 Cs4 153.0(3) . 4_576 ?
V2 Mo1 Cs4 135.96(8) . 4_576 ?
Cs3 Mo1 Cs4 72.18(5) 4_576 4_576 ?
O11 Mo2 O21 104.4(6) . . ?
O11 Mo2 O10 103.3(6) . . ?
O21 Mo2 O10 96.7(5) . . ?
O11 Mo2 O12 97.3(6) . . ?
O21 Mo2 O12 101.7(5) . . ?
O10 Mo2 O12 147.9(5) . . ?
O11 Mo2 O7 93.6(5) . . ?
O21 Mo2 O7 161.2(5) . . ?
O10 Mo2 O7 73.5(5) . . ?
O12 Mo2 O7 80.9(5) . . ?
O11 Mo2 O19 167.2(5) . . ?
O21 Mo2 O19 85.6(5) . . ?
O10 Mo2 O19 83.1(5) . . ?
O12 Mo2 O19 72.5(5) . . ?
O7 Mo2 O19 77.3(4) . . ?
O11 Mo2 Cs2 48.8(4) . 2_446 ?
O21 Mo2 Cs2 56.2(4) . 2_446 ?
O10 Mo2 Cs2 112.9(4) . 2_446 ?
O12 Mo2 Cs2 99.2(4) . 2_446 ?
O7 Mo2 Cs2 142.3(3) . 2_446 ?
O19 Mo2 Cs2 139.1(3) . 2_446 ?
O13 Mo3 O26 103.1(6) . . ?
O13 Mo3 O14 103.1(7) . . ?
O26 Mo3 O14 97.0(6) . . ?
O13 Mo3 O12 97.7(6) . . ?
O26 Mo3 O12 102.3(5) . . ?
O14 Mo3 O12 147.5(5) . . ?
O13 Mo3 O6 95.1(6) . . ?
O26 Mo3 O6 160.9(6) . . ?
O14 Mo3 O6 72.7(5) . . ?
O12 Mo3 O6 80.9(5) . . ?
O13 Mo3 O19 168.2(5) . . ?
O26 Mo3 O19 85.1(5) . . ?
O14 Mo3 O19 84.1(5) . . ?
O12 Mo3 O19 72.0(5) . . ?
O6 Mo3 O19 77.9(4) . . ?
O17 Mo4 O16 101.6(8) . . ?
O17 Mo4 O15 102.1(7) . . ?
O16 Mo4 O15 98.9(7) . . ?
O17 Mo4 O27 99.4(7) . . ?
O16 Mo4 O27 96.2(7) . . ?
O15 Mo4 O27 150.6(6) . . ?
O17 Mo4 O18 88.6(7) . . ?
O16 Mo4 O18 169.6(7) . . ?
O15 Mo4 O18 80.9(5) . . ?
O27 Mo4 O18 79.8(5) . . ?
O17 Mo4 O14 167.6(7) . . ?
O16 Mo4 O14 90.3(7) . . ?
O15 Mo4 O14 72.6(5) . . ?
O27 Mo4 O14 82.2(5) . . ?
O18 Mo4 O14 79.6(5) . . ?
O17 Mo4 V1 133.5(6) . 3_577 ?
O16 Mo4 V1 100.2(5) . 3_577 ?
O15 Mo4 V1 33.9(4) . 3_577 ?
O27 Mo4 V1 118.4(4) . 3_577 ?
O18 Mo4 V1 73.8(3) . 3_577 ?
O14 Mo4 V1 39.2(3) . 3_577 ?
O17 Mo4 Na3 74.8(6) . . ?
O16 Mo4 Na3 81.9(6) . . ?
O15 Mo4 Na3 36.0(5) . . ?
O27 Mo4 Na3 173.3(5) . . ?
O18 Mo4 Na3 103.2(5) . . ?
O14 Mo4 Na3 104.2(5) . . ?
V1 Mo4 Na3 68.4(3) 3_577 . ?
O17 Mo4 Cs2 72.8(6) . 3_577 ?
O16 Mo4 Cs2 142.5(6) . 3_577 ?
O15 Mo4 Cs2 49.0(4) . 3_577 ?
O27 Mo4 Cs2 121.3(4) . 3_577 ?
O18 Mo4 Cs2 42.9(4) . 3_577 ?
O14 Mo4 Cs2 95.8(4) . 3_577 ?
V1 Mo4 Cs2 64.97(7) 3_577 3_577 ?
Na3 Mo4 Cs2 60.7(3) . 3_577 ?
O17 Mo4 Cs3 36.3(5) . 4_676 ?
O16 Mo4 Cs3 65.8(6) . 4_676 ?
O15 Mo4 Cs3 101.0(4) . 4_676 ?
O27 Mo4 Cs3 108.2(4) . 4_676 ?
O18 Mo4 Cs3 124.5(4) . 4_676 ?
O14 Mo4 Cs3 154.5(3) . 4_676 ?
V1 Mo4 Cs3 132.71(8) 3_577 4_676 ?
Na3 Mo4 Cs3 65.1(3) . 4_676 ?
Cs2 Mo4 Cs3 98.07(6) 3_577 4_676 ?
O29 Mo5 O28 102.1(7) . . ?
O29 Mo5 O27 99.5(6) . . ?
O28 Mo5 O27 100.8(6) . . ?
O29 Mo5 O30 98.9(6) . . ?
O28 Mo5 O30 97.0(6) . . ?
O27 Mo5 O30 151.0(5) . . ?
O29 Mo5 O25 93.2(6) . . ?
O28 Mo5 O25 162.3(6) . . ?
O27 Mo5 O25 85.1(5) . . ?
O30 Mo5 O25 71.7(5) . . ?
O29 Mo5 O26 173.5(6) . . ?
O28 Mo5 O26 84.2(6) . . ?
O27 Mo5 O26 77.9(5) . . ?
O30 Mo5 O26 81.3(5) . . ?
O25 Mo5 O26 80.7(4) . . ?
O29 Mo5 Cs4 50.2(5) . 2_546 ?
O28 Mo5 Cs4 78.7(5) . 2_546 ?
O27 Mo5 Cs4 147.6(4) . 2_546 ?
O30 Mo5 Cs4 58.7(4) . 2_546 ?
O25 Mo5 Cs4 105.3(3) . 2_546 ?
O26 Mo5 Cs4 133.5(3) . 2_546 ?
O31 Mo6 O32 102.7(6) . . ?
O31 Mo6 O24 99.7(6) . . ?
O32 Mo6 O24 102.2(6) . . ?
O31 Mo6 O30 98.7(6) . . ?
O32 Mo6 O30 97.0(6) . . ?
O24 Mo6 O30 149.6(5) . . ?
O31 Mo6 O25 93.9(6) . . ?
O32 Mo6 O25 161.3(6) . . ?
O24 Mo6 O25 83.2(5) . . ?
O30 Mo6 O25 71.6(5) . . ?
O31 Mo6 O21 173.9(6) . . ?
O32 Mo6 O21 83.4(5) . . ?
O24 Mo6 O21 78.5(5) . . ?
O30 Mo6 O21 80.5(5) . . ?
O25 Mo6 O21 80.1(4) . . ?
O31 Mo6 Cs1 59.0(4) . 3_567 ?
O32 Mo6 Cs1 48.6(4) . 3_567 ?
O24 Mo6 Cs1 89.1(4) . 3_567 ?
O30 Mo6 Cs1 121.2(4) . 3_567 ?
O25 Mo6 Cs1 150.2(3) . 3_567 ?
O21 Mo6 Cs1 126.6(3) . 3_567 ?
O31 Mo6 Cs4 51.1(5) . 2_546 ?
O32 Mo6 Cs4 84.2(4) . 2_546 ?
O24 Mo6 Cs4 150.7(4) . 2_546 ?
O30 Mo6 Cs4 54.1(4) . 2_546 ?
O25 Mo6 Cs4 100.0(3) . 2_546 ?
O21 Mo6 Cs4 130.8(3) . 2_546 ?
Cs1 Mo6 Cs4 73.70(5) 3_567 2_546 ?
O1 V1 O2 109.5(7) . . ?
O1 V1 O15 103.4(7) . 3_577 ?
O2 V1 O15 99.7(6) . 3_577 ?
O1 V1 O14 111.2(7) . 3_577 ?
O2 V1 O14 138.5(6) . 3_577 ?
O15 V1 O14 78.3(6) 3_577 3_577 ?
O1 V1 O6 98.5(6) . 3_577 ?
O2 V1 O6 91.7(6) . 3_577 ?
O15 V1 O6 150.2(5) 3_577 3_577 ?
O14 V1 O6 75.0(5) 3_577 3_577 ?
O1 V1 Mo4 116.4(6) . 3_577 ?
O2 V1 Mo4 119.6(4) . 3_577 ?
O15 V1 Mo4 34.3(4) 3_577 3_577 ?
O14 V1 Mo4 44.5(4) 3_577 3_577 ?
O6 V1 Mo4 116.8(3) 3_577 3_577 ?
O8 V2 O3 109.7(7) . 3_577 ?
O8 V2 O9 101.8(6) . . ?
O3 V2 O9 100.5(6) 3_577 . ?
O8 V2 O10 110.1(6) . . ?
O3 V2 O10 139.5(6) 3_577 . ?
O9 V2 O10 78.3(5) . . ?
O8 V2 O7 98.7(6) . . ?
O3 V2 O7 92.0(6) 3_577 . ?
O9 V2 O7 150.6(5) . . ?
O10 V2 O7 75.0(5) . . ?
O8 V2 Mo1 115.6(5) . . ?
O3 V2 Mo1 119.7(4) 3_577 . ?
O9 V2 Mo1 34.2(4) . . ?
O10 V2 Mo1 44.8(3) . . ?
O7 V2 Mo1 117.0(3) . . ?
O8 V2 Cs3 52.9(5) . 4_576 ?
O3 V2 Cs3 120.9(5) 3_577 4_576 ?
O9 V2 Cs3 49.6(4) . 4_576 ?
O10 V2 Cs3 89.5(3) . 4_576 ?
O7 V2 Cs3 140.9(4) . 4_576 ?
Mo1 V2 Cs3 66.91(7) . 4_576 ?
O5 V3 O4 106.1(6) . . ?
O5 V3 O7 110.0(6) . . ?
O4 V3 O7 108.0(6) . . ?
O5 V3 O6 110.7(6) . . ?
O4 V3 O6 106.8(6) . . ?
O7 V3 O6 114.9(5) . . ?
O5 V3 Cs2 76.2(4) . . ?
O4 V3 Cs2 31.8(4) . . ?
O7 V3 Cs2 109.4(4) . . ?
O6 V3 Cs2 128.3(4) . . ?
O5 V3 Cs1 34.0(4) . 4_575 ?
O4 V3 Cs1 121.7(4) . 4_575 ?
O7 V3 Cs1 76.2(4) . 4_575 ?
O6 V3 Cs1 124.3(4) . 4_575 ?
Cs2 V3 Cs1 90.60(6) . 4_575 ?
O23 Cs1 O32 97.0(3) . 3_567 ?
O23 Cs1 O5 142.4(3) . 4_676 ?
O32 Cs1 O5 65.9(3) 3_567 4_676 ?
O23 Cs1 O74 145.1(6) . . ?
O32 Cs1 O74 79.4(6) 3_567 . ?
O5 Cs1 O74 67.7(6) 4_676 . ?
O23 Cs1 O31 92.1(3) . . ?
O32 Cs1 O31 95.0(3) 3_567 . ?
O5 Cs1 O31 121.4(3) 4_676 . ?
O74 Cs1 O31 54.2(6) . . ?
O23 Cs1 O11 81.2(3) . 4_676 ?
O32 Cs1 O11 113.4(3) 3_567 4_676 ?
O5 Cs1 O11 76.4(3) 4_676 4_676 ?
O74 Cs1 O11 132.4(6) . 4_676 ?
O31 Cs1 O11 151.4(3) . 4_676 ?
O23 Cs1 O20 49.5(3) . . ?
O32 Cs1 O20 145.7(3) 3_567 . ?
O5 Cs1 O20 143.9(3) 4_676 . ?
O74 Cs1 O20 122.3(6) . . ?
O31 Cs1 O20 81.1(3) . . ?
O11 Cs1 O20 73.4(3) 4_676 . ?
O23 Cs1 O31 68.0(3) . 3_567 ?
O32 Cs1 O31 46.5(3) 3_567 3_567 ?
O5 Cs1 O31 110.9(3) 4_676 3_567 ?
O74 Cs1 O31 85.8(6) . 3_567 ?
O31 Cs1 O31 61.5(4) . 3_567 ?
O11 Cs1 O31 137.3(3) 4_676 3_567 ?
O20 Cs1 O31 104.6(3) . 3_567 ?
O23 Cs1 O25 83.2(3) . . ?
O32 Cs1 O25 144.9(3) 3_567 . ?
O5 Cs1 O25 130.5(3) 4_676 . ?
O74 Cs1 O25 80.8(6) . . ?
O31 Cs1 O25 50.1(3) . . ?
O11 Cs1 O25 101.4(3) 4_676 . ?
O20 Cs1 O25 41.5(3) . . ?
O31 Cs1 O25 103.4(3) 3_567 . ?
O23 Cs1 O24 49.0(3) . . ?
O32 Cs1 O24 111.4(3) 3_567 . ?
O5 Cs1 O24 167.2(3) 4_676 . ?
O74 Cs1 O24 99.7(6) . . ?
O31 Cs1 O24 45.8(3) . . ?
O11 Cs1 O24 115.2(3) 4_676 . ?
O20 Cs1 O24 44.0(3) . . ?
O31 Cs1 O24 64.9(3) 3_567 . ?
O25 Cs1 O24 44.6(3) . . ?
O23 Cs1 Mo6 87.3(2) . 3_567 ?
O32 Cs1 Mo6 23.7(2) 3_567 3_567 ?
O5 Cs1 Mo6 86.4(2) 4_676 3_567 ?
O74 Cs1 Mo6 75.6(5) . 3_567 ?
O31 Cs1 Mo6 73.7(2) . 3_567 ?
O11 Cs1 Mo6 133.0(2) 4_676 3_567 ?
O20 Cs1 Mo6 128.9(2) . 3_567 ?
O31 Cs1 Mo6 24.5(2) 3_567 3_567 ?
O25 Cs1 Mo6 122.3(2) . 3_567 ?
O24 Cs1 Mo6 88.84(18) . 3_567 ?
O23 Cs1 V3 128.5(3) . 4_676 ?
O32 Cs1 V3 71.2(2) 3_567 4_676 ?
O5 Cs1 V3 16.3(2) 4_676 4_676 ?
O74 Cs1 V3 83.5(5) . 4_676 ?
O31 Cs1 V3 137.6(2) . 4_676 ?
O11 Cs1 V3 60.9(2) 4_676 4_676 ?
O20 Cs1 V3 132.3(2) . 4_676 ?
O31 Cs1 V3 117.7(2) 3_567 4_676 ?
O25 Cs1 V3 134.5(2) . 4_676 ?
O24 Cs1 V3 176.13(19) . 4_676 ?
Mo6 Cs1 V3 94.10(5) 3_567 4_676 ?
O18 Cs2 O4 119.9(3) 3_577 . ?
O18 Cs2 O11 88.6(3) 3_577 2_456 ?
O4 Cs2 O11 137.4(3) . 2_456 ?
O18 Cs2 O34 112.7(5) 3_577 . ?
O4 Cs2 O34 67.3(5) . . ?
O11 Cs2 O34 133.4(5) 2_456 . ?
O18 Cs2 O2 69.8(3) 3_577 . ?
O4 Cs2 O2 53.8(3) . . ?
O11 Cs2 O2 155.0(3) 2_456 . ?
O34 Cs2 O2 69.2(5) . . ?
O18 Cs2 O15 49.1(3) 3_577 3_577 ?
O4 Cs2 O15 98.0(3) . 3_577 ?
O11 Cs2 O15 124.3(3) 2_456 3_577 ?
O34 Cs2 O15 63.6(5) . 3_577 ?
O2 Cs2 O15 49.2(3) . 3_577 ?
O18 Cs2 O21 111.3(3) 3_577 2_456 ?
O4 Cs2 O21 127.6(3) . 2_456 ?
O11 Cs2 O21 49.3(3) 2_456 2_456 ?
O34 Cs2 O21 84.1(5) . 2_456 ?
O2 Cs2 O21 150.2(3) . 2_456 ?
O15 Cs2 O21 107.5(3) 3_577 2_456 ?
O18 Cs2 O20 42.9(3) 3_577 3_577 ?
O4 Cs2 O20 104.2(3) . 3_577 ?
O11 Cs2 O20 74.5(3) 2_456 3_577 ?
O34 Cs2 O20 148.0(5) . 3_577 ?
O2 Cs2 O20 80.9(3) . 3_577 ?
O15 Cs2 O20 88.5(3) 3_577 3_577 ?
O21 Cs2 O20 121.1(3) 2_456 3_577 ?
O18 Cs2 O32 142.2(3) 3_577 2_456 ?
O4 Cs2 O32 84.6(3) . 2_456 ?
O11 Cs2 O32 90.4(3) 2_456 2_456 ?
O34 Cs2 O32 47.2(5) . 2_456 ?
O2 Cs2 O32 114.4(3) . 2_456 ?
O15 Cs2 O32 103.0(3) 3_577 2_456 ?
O21 Cs2 O32 45.8(3) 2_456 2_456 ?
O20 Cs2 O32 164.6(3) 3_577 2_456 ?
O18 Cs2 P1 21.0(2) 3_577 3_577 ?
O4 Cs2 P1 109.4(2) . 3_577 ?
O11 Cs2 P1 85.9(2) 2_456 3_577 ?
O34 Cs2 P1 128.0(5) . 3_577 ?
O2 Cs2 P1 69.4(2) . 3_577 ?
O15 Cs2 P1 65.8(2) 3_577 3_577 ?
O21 Cs2 P1 122.6(2) 2_456 3_577 ?
O20 Cs2 P1 23.0(2) 3_577 3_577 ?
O32 Cs2 P1 162.7(2) 2_456 3_577 ?
O18 Cs2 Na4 116.8(3) 3_577 . ?
O4 Cs2 Na4 54.0(3) . . ?
O11 Cs2 Na4 85.9(3) 2_456 . ?
O34 Cs2 Na4 116.0(5) . . ?
O2 Cs2 Na4 92.6(3) . . ?
O15 Cs2 Na4 140.9(3) 3_577 . ?
O21 Cs2 Na4 111.4(3) 2_456 . ?
O20 Cs2 Na4 75.4(3) 3_577 . ?
O32 Cs2 Na4 100.7(3) 2_456 . ?
P1 Cs2 Na4 95.9(2) 3_577 . ?
O18 Cs2 Mo2 98.5(2) 3_577 2_456 ?
O4 Cs2 Mo2 140.1(2) . 2_456 ?
O11 Cs2 Mo2 24.2(2) 2_456 2_456 ?
O34 Cs2 Mo2 109.3(5) . 2_456 ?
O2 Cs2 Mo2 165.3(2) . 2_456 ?
O15 Cs2 Mo2 116.4(2) 3_577 2_456 ?
O21 Cs2 Mo2 25.27(19) 2_456 2_456 ?
O20 Cs2 Mo2 96.68(19) 3_577 2_456 ?
O32 Cs2 Mo2 69.11(19) 2_456 2_456 ?
P1 Cs2 Mo2 103.06(7) 3_577 2_456 ?
Na4 Cs2 Mo2 100.85(18) . 2_456 ?
O17 Cs3 O9 153.3(4) 4_575 4_675 ?
O17 Cs3 O22 114.3(4) 4_575 4_675 ?
O9 Cs3 O22 51.4(3) 4_675 4_675 ?
O17 Cs3 O26 82.7(4) 4_575 . ?
O9 Cs3 O26 123.8(3) 4_675 . ?
O22 Cs3 O26 123.6(3) 4_675 . ?
O17 Cs3 O28 115.3(4) 4_575 . ?
O9 Cs3 O28 87.4(3) 4_675 . ?
O22 Cs3 O28 127.7(3) 4_675 . ?
O26 Cs3 O28 50.0(3) . . ?
O17 Cs3 O13 76.8(4) 4_575 . ?
O9 Cs3 O13 117.3(3) 4_675 . ?
O22 Cs3 O13 81.8(3) 4_675 . ?
O26 Cs3 O13 48.7(3) . . ?
O28 Cs3 O13 94.0(3) . . ?
O17 Cs3 O8 111.2(4) 4_575 4_675 ?
O9 Cs3 O8 48.9(3) 4_675 4_675 ?
O22 Cs3 O8 79.7(3) 4_675 4_675 ?
O26 Cs3 O8 146.4(3) . 4_675 ?
O28 Cs3 O8 97.2(3) . 4_675 ?
O13 Cs3 O8 161.5(3) . 4_675 ?
O17 Cs3 Mo1 137.5(3) 4_575 4_675 ?
O9 Cs3 Mo1 27.5(2) 4_675 4_675 ?
O22 Cs3 Mo1 24.5(2) 4_675 4_675 ?
O26 Cs3 Mo1 123.6(2) . 4_675 ?
O28 Cs3 Mo1 106.8(2) . 4_675 ?
O13 Cs3 Mo1 95.9(2) . 4_675 ?
O8 Cs3 Mo1 66.7(2) 4_675 4_675 ?
O17 Cs3 V2 130.6(3) 4_575 4_675 ?
O9 Cs3 V2 26.6(2) 4_675 4_675 ?
O22 Cs3 V2 63.1(2) 4_675 4_675 ?
O26 Cs3 V2 142.9(2) . 4_675 ?
O28 Cs3 V2 95.3(2) . 4_675 ?
O13 Cs3 V2 141.5(2) . 4_675 ?
O8 Cs3 V2 22.5(2) 4_675 4_675 ?
Mo1 Cs3 V2 45.68(5) 4_675 4_675 ?
O17 Cs3 Na1 78.2(4) 4_575 . ?
O9 Cs3 Na1 75.3(3) 4_675 . ?
O22 Cs3 Na1 56.1(3) 4_675 . ?
O26 Cs3 Na1 157.4(3) . . ?
O28 Cs3 Na1 151.3(3) . . ?
O13 Cs3 Na1 114.2(3) . . ?
O8 Cs3 Na1 54.3(3) 4_675 . ?
Mo1 Cs3 Na1 66.70(13) 4_675 . ?
V2 Cs3 Na1 59.48(13) 4_675 . ?
O17 Cs3 Mo4 18.7(3) 4_575 4_575 ?
O9 Cs3 Mo4 136.4(2) 4_675 4_575 ?
O22 Cs3 Mo4 110.7(2) 4_675 4_575 ?
O26 Cs3 Mo4 99.5(2) . 4_575 ?
O28 Cs3 Mo4 121.7(3) . 4_575 ?
O13 Cs3 Mo4 94.1(3) . 4_575 ?
O8 Cs3 Mo4 92.6(2) 4_675 4_575 ?
Mo1 Cs3 Mo4 129.51(7) 4_675 4_575 ?
V2 Cs3 Mo4 112.10(7) 4_675 4_575 ?
Na1 Cs3 Mo4 64.07(13) . 4_575 ?
O17 Cs3 Na3 55.4(3) 4_575 4_575 ?
O9 Cs3 Na3 124.8(3) 4_675 4_575 ?
O22 Cs3 Na3 152.8(4) 4_675 4_575 ?
O26 Cs3 Na3 82.1(4) . 4_575 ?
O28 Cs3 Na3 74.3(3) . 4_575 ?
O13 Cs3 Na3 115.6(4) . 4_575 ?
O8 Cs3 Na3 81.7(4) 4_675 4_575 ?
Mo1 Cs3 Na3 148.4(3) 4_675 4_575 ?
V2 Cs3 Na3 102.8(3) 4_675 4_575 ?
Na1 Cs3 Na3 96.8(3) . 4_575 ?
Mo4 Cs3 Na3 50.50(18) 4_575 4_575 ?
O78 Cs4 O23 120.7(8) . 4_675 ?
O78 Cs4 O13 122.6(8) . . ?
O23 Cs4 O13 107.5(4) 4_675 . ?
O78 Cs4 O29 89.2(8) . 2_556 ?
O23 Cs4 O29 115.7(4) 4_675 2_556 ?
O13 Cs4 O29 96.9(3) . 2_556 ?
O78 Cs4 O31 92.1(8) . 2_556 ?
O23 Cs4 O31 66.7(3) 4_675 2_556 ?
O13 Cs4 O31 137.2(4) . 2_556 ?
O29 Cs4 O31 55.9(3) 2_556 2_556 ?
O78 Cs4 O30 52.1(8) . 2_556 ?
O23 Cs4 O30 106.9(3) 4_675 2_556 ?
O13 Cs4 O30 138.9(3) . 2_556 ?
O29 Cs4 O30 47.2(3) 2_556 2_556 ?
O31 Cs4 O30 45.8(3) 2_556 2_556 ?
O78 Cs4 O74 133.2(9) . 2_556 ?
O23 Cs4 O74 72.1(5) 4_675 2_556 ?
O13 Cs4 O74 88.4(5) . 2_556 ?
O29 Cs4 O74 49.8(5) 2_556 2_556 ?
O31 Cs4 O74 48.9(5) 2_556 2_556 ?
O30 Cs4 O74 81.3(5) 2_556 2_556 ?
O78 Cs4 O14 81.1(8) . . ?
O23 Cs4 O14 119.0(3) 4_675 . ?
O13 Cs4 O14 47.4(3) . . ?
O29 Cs4 O14 121.1(3) 2_556 . ?
O31 Cs4 O14 172.7(3) 2_556 . ?
O30 Cs4 O14 127.0(3) 2_556 . ?
O74 Cs4 O14 135.6(5) 2_556 . ?
O78 Cs4 O16 62.9(8) . . ?
O23 Cs4 O16 92.4(3) 4_675 . ?
O13 Cs4 O16 87.2(3) . . ?
O29 Cs4 O16 148.4(4) 2_556 . ?
O31 Cs4 O16 133.9(3) 2_556 . ?
O30 Cs4 O16 113.2(3) 2_556 . ?
O74 Cs4 O16 161.7(5) 2_556 . ?
O14 Cs4 O16 44.4(3) . . ?
O78 Cs4 Mo5 66.7(8) . 2_556 ?
O23 Cs4 Mo5 123.1(3) 4_675 2_556 ?
O13 Cs4 Mo5 111.6(2) . 2_556 ?
O29 Cs4 Mo5 22.8(2) 2_556 2_556 ?
O31 Cs4 Mo5 56.6(2) 2_556 2_556 ?
O30 Cs4 Mo5 28.0(2) 2_556 2_556 ?
O74 Cs4 Mo5 69.5(4) 2_556 2_556 ?
O14 Cs4 Mo5 117.8(2) . 2_556 ?
O16 Cs4 Mo5 128.5(3) . 2_556 ?
O78 Cs4 Mo1 140.5(7) . 4_675 ?
O23 Cs4 Mo1 20.1(2) 4_675 4_675 ?
O13 Cs4 Mo1 91.8(3) . 4_675 ?
O29 Cs4 Mo1 106.5(3) 2_556 4_675 ?
O31 Cs4 Mo1 69.6(2) 2_556 4_675 ?
O30 Cs4 Mo1 114.9(2) 2_556 4_675 ?
O74 Cs4 Mo1 57.9(5) 2_556 4_675 ?
O14 Cs4 Mo1 117.3(2) . 4_675 ?
O16 Cs4 Mo1 104.6(2) . 4_675 ?
Mo5 Cs4 Mo1 121.38(10) 2_556 4_675 ?
O78 Cs4 Mo6 70.2(8) . 2_556 ?
O23 Cs4 Mo6 81.3(2) 4_675 2_556 ?
O13 Cs4 Mo6 151.1(3) . 2_556 ?
O29 Cs4 Mo6 55.4(2) 2_556 2_556 ?
O31 Cs4 Mo6 22.0(2) 2_556 2_556 ?
O30 Cs4 Mo6 26.1(2) 2_556 2_556 ?
O74 Cs4 Mo6 67.7(4) 2_556 2_556 ?
O14 Cs4 Mo6 150.9(2) . 2_556 ?
O16 Cs4 Mo6 120.5(2) . 2_556 ?
Mo5 Cs4 Mo6 45.94(4) 2_556 2_556 ?
Mo1 Cs4 Mo6 88.99(7) 4_675 2_556 ?
Na4 Na1 Cs3 131.8(4) 3_576 . ?
Na4 Na1 Cs2 55.2(2) 3_576 3_576 ?
Cs3 Na1 Cs2 143.5(3) . 3_576 ?
O18 P1 O20 110.7(8) . . ?
O18 P1 O19 110.0(7) . . ?
O20 P1 O19 110.2(7) . . ?
O18 P1 O25 108.4(7) . . ?
O20 P1 O25 109.5(7) . . ?
O19 P1 O25 107.9(7) . . ?
O18 P1 Cs2 47.0(5) . 3_577 ?
O20 P1 Cs2 67.4(5) . 3_577 ?
O19 P1 Cs2 109.3(5) . 3_577 ?
O25 P1 Cs2 141.0(5) . 3_577 ?
V1 O2 Ru1 151.7(8) . . ?
V1 O2 Cs2 107.4(5) . . ?
Ru1 O2 Cs2 100.4(5) . . ?
V2 O3 Ru1 150.8(7) 3_577 . ?
V3 O4 Ru1 121.4(6) . . ?
V3 O4 Cs2 131.4(6) . . ?
Ru1 O4 Cs2 104.5(4) . . ?
V3 O5 Cs1 129.7(6) . 4_575 ?
V3 O6 V1 129.0(7) . 3_577 ?
V3 O6 Mo3 117.9(6) . . ?
V1 O6 Mo3 100.0(5) 3_577 . ?
V3 O7 V2 129.5(6) . . ?
V3 O7 Mo2 118.9(6) . . ?
V2 O7 Mo2 99.9(5) . . ?
V2 O8 Cs3 104.6(6) . 4_576 ?
V2 O9 Mo1 112.5(6) . . ?
V2 O9 Cs3 103.9(5) . 4_576 ?
Mo1 O9 Cs3 102.2(5) . 4_576 ?
Mo2 O10 V2 110.7(6) . . ?
Mo2 O10 Mo1 141.3(6) . . ?
V2 O10 Mo1 95.9(5) . . ?
Mo2 O11 Cs2 107.0(5) . 2_446 ?
Mo2 O11 Cs1 125.1(5) . 4_575 ?
Cs2 O11 Cs1 108.3(4) 2_446 4_575 ?
Mo3 O12 Mo2 119.2(6) . . ?
Mo3 O13 Cs4 114.0(6) . . ?
Mo3 O13 Cs3 102.7(5) . . ?
Cs4 O13 Cs3 95.5(4) . . ?
Mo3 O14 V1 111.2(6) . 3_577 ?
Mo3 O14 Mo4 140.4(7) . . ?
V1 O14 Mo4 96.3(6) 3_577 . ?
Mo3 O14 Cs4 95.4(5) . . ?
V1 O14 Cs4 100.1(5) 3_577 . ?
Mo4 O14 Cs4 107.5(4) . . ?
V1 O15 Mo4 111.8(7) 3_577 . ?
V1 O15 Na3 127.1(8) 3_577 . ?
Mo4 O15 Na3 116.6(7) . . ?
V1 O15 Cs2 99.1(5) 3_577 3_577 ?
Mo4 O15 Cs2 105.5(5) . 3_577 ?
Na3 O15 Cs2 87.7(7) . 3_577 ?
Mo4 O16 Cs4 117.6(7) . . ?
Mo4 O17 Cs3 125.0(8) . 4_676 ?
P1 O18 Mo4 137.4(9) . . ?
P1 O18 Cs2 112.0(7) . 3_577 ?
Mo4 O18 Cs2 107.7(5) . 3_577 ?
P1 O19 Mo2 127.2(6) . . ?
P1 O19 Mo3 125.7(6) . . ?
Mo2 O19 Mo3 92.4(4) . . ?
P1 O20 Mo1 134.5(7) . . ?
P1 O20 Cs1 100.3(5) . . ?
Mo1 O20 Cs1 88.0(4) . . ?
P1 O20 Cs2 89.7(5) . 3_577 ?
Mo1 O20 Cs2 133.7(5) . 3_577 ?
Cs1 O20 Cs2 98.5(3) . 3_577 ?
Mo2 O21 Mo6 143.0(7) . . ?
Mo2 O21 Cs2 98.6(5) . 2_446 ?
Mo6 O21 Cs2 111.0(4) . 2_446 ?
Mo1 O22 Cs3 105.5(5) . 4_576 ?
Mo1 O23 Cs1 113.0(6) . . ?
Mo1 O23 Cs4 121.0(6) . 4_576 ?
Cs1 O23 Cs4 110.3(4) . 4_576 ?
Mo6 O24 Mo1 162.5(7) . . ?
Mo6 O24 Cs1 90.3(4) . . ?
Mo1 O24 Cs1 85.3(4) . . ?
P1 O25 Mo5 127.9(7) . . ?
P1 O25 Mo6 128.2(7) . . ?
Mo5 O25 Mo6 94.9(5) . . ?
P1 O25 Cs1 93.1(6) . . ?
Mo5 O25 Cs1 120.4(4) . . ?
Mo6 O25 Cs1 86.6(4) . . ?
Mo3 O26 Mo5 143.9(7) . . ?
Mo3 O26 Cs3 105.1(5) . . ?
Mo5 O26 Cs3 103.6(4) . . ?
Mo5 O27 Mo4 160.3(8) . . ?
Mo5 O28 Cs3 121.4(6) . . ?
Mo5 O29 Cs4 107.1(6) . 2_546 ?
Mo6 O30 Mo5 117.2(7) . . ?
Mo6 O30 Cs4 99.8(5) . 2_546 ?
Mo5 O30 Cs4 93.3(4) . 2_546 ?
Mo6 O31 Cs1 108.3(6) . . ?
Mo6 O31 Cs1 96.5(5) . 3_567 ?
Cs1 O31 Cs1 118.5(4) . 3_567 ?
Mo6 O31 Cs4 106.9(6) . 2_546 ?
Cs1 O31 Cs4 129.7(4) . 2_546 ?
Cs1 O31 Cs4 91.6(3) 3_567 2_546 ?
Mo6 O32 Cs1 107.8(6) . 3_567 ?
Mo6 O32 Cs2 119.3(5) . 2_446 ?
Cs1 O32 Cs2 129.4(4) 3_567 2_446 ?
Na3 O34 Cs2 93.2(9) 3_577 . ?
Na1 Na4 Cs2 76.4(3) 3_576 . ?
Na1 Na4 Cs3 104.7(3) 3_576 2_556 ?
Cs2 Na4 Cs3 126.4(4) . 2_556 ?
O34 Na3 O15 93.1(9) 3_577 . ?
O34 Na3 O78 85.3(12) 3_577 3_677 ?
O15 Na3 O78 173.1(14) . 3_677 ?
O34 Na3 Mo4 115.0(9) 3_577 . ?
O15 Na3 Mo4 27.4(3) . . ?
O78 Na3 Mo4 149.4(11) 3_677 . ?
O34 Na3 Na3 125.6(11) 3_577 3_677 ?
O15 Na3 Na3 102.3(9) . 3_677 ?
O78 Na3 Na3 84.0(10) 3_677 3_677 ?
Mo4 Na3 Na3 100.1(7) . 3_677 ?
O34 Na3 Cs2 51.9(8) 3_577 3_577 ?
O15 Na3 Cs2 55.5(5) . 3_577 ?
O78 Na3 Cs2 119.0(11) 3_677 3_577 ?
Mo4 Na3 Cs2 66.6(2) . 3_577 ?
Na3 Na3 Cs2 154.3(8) 3_677 3_577 ?
O34 Na3 Cs3 140.1(11) 3_577 4_676 ?
O15 Na3 Cs3 91.8(5) . 4_676 ?
O78 Na3 Cs3 85.2(10) 3_677 4_676 ?
Mo4 Na3 Cs3 64.4(2) . 4_676 ?
Na3 Na3 Cs3 91.8(5) 3_677 4_676 ?
Cs2 Na3 Cs3 101.0(4) 3_577 4_676 ?
O34 Na3 Cs4 75.0(8) 3_577 3_677 ?
O15 Na3 Cs4 166.5(8) . 3_677 ?
O78 Na3 Cs4 10.3(9) 3_677 3_677 ?
Mo4 Na3 Cs4 155.7(5) . 3_677 ?
Na3 Na3 Cs4 90.0(4) 3_677 3_677 ?
Cs2 Na3 Cs4 111.2(5) 3_577 3_677 ?
Cs3 Na3 Cs4 93.4(3) 4_676 3_677 ?
Cs1 O74 Cs4 125.2(9) . 2_546 ?
Na3 O78 Cs4 159.9(16) 3_677 . ?

loop_
_geom_bond_atom_site_label_1
_geom_bond_atom_site_label_2
_geom_bond_distance
_geom_bond_site_symmetry_2
_geom_bond_publ_flag
Ru1 O2 1.959(13) 3_577 ?
Ru1 O2 1.959(13) . ?
Ru1 O3 1.960(12) 3_577 ?
Ru1 O3 1.960(12) . ?
Ru1 O4 2.042(12) 3_577 ?
Ru1 O4 2.043(12) . ?
Ru1 Cs2 4.0789(16) 3_577 ?
Mo1 O23 1.715(13) . ?
Mo1 O22 1.738(13) . ?
Mo1 O9 1.910(12) . ?
Mo1 O24 1.948(12) . ?
Mo1 O20 2.198(12) . ?
Mo1 O10 2.226(12) . ?
Mo1 V2 3.140(3) . ?
Mo1 Cs3 4.037(2) 4_576 ?
Mo1 Cs4 4.275(4) 4_576 ?
Mo2 O11 1.723(12) . ?
Mo2 O21 1.734(11) . ?
Mo2 O10 1.898(12) . ?
Mo2 O12 1.941(12) . ?
Mo2 O7 2.167(11) . ?
Mo2 O19 2.299(12) . ?
Mo2 Cs2 4.017(2) 2_446 ?
Mo3 O13 1.709(14) . ?
Mo3 O26 1.740(12) . ?
Mo3 O14 1.894(14) . ?
Mo3 O12 1.929(12) . ?
Mo3 O6 2.184(12) . ?
Mo3 O19 2.328(12) . ?
Mo4 O17 1.688(16) . ?
Mo4 O16 1.732(16) . ?
Mo4 O15 1.904(13) . ?
Mo4 O27 1.947(14) . ?
Mo4 O18 2.197(13) . ?
Mo4 O14 2.210(13) . ?
Mo4 V1 3.135(3) 3_577 ?
Mo4 Na3 3.696(13) . ?
Mo4 Cs2 4.267(3) 3_577 ?
Mo4 Cs3 4.320(3) 4_676 ?
Mo5 O29 1.691(14) . ?
Mo5 O28 1.705(15) . ?
Mo5 O27 1.889(14) . ?
Mo5 O30 1.965(13) . ?
Mo5 O25 2.253(12) . ?
Mo5 O26 2.342(13) . ?
Mo5 Cs4 4.180(3) 2_546 ?
Mo6 O31 1.701(13) . ?
Mo6 O32 1.715(13) . ?
Mo6 O24 1.877(12) . ?
Mo6 O30 1.942(13) . ?
Mo6 O25 2.271(12) . ?
Mo6 O21 2.382(12) . ?
Mo6 Cs1 4.071(2) 3_567 ?
Mo6 Cs4 4.352(3) 2_546 ?
V1 O1 1.609(13) . ?
V1 O2 1.705(13) . ?
V1 O15 1.882(14) 3_577 ?
V1 O14 1.993(13) 3_577 ?
V1 O6 1.999(13) 3_577 ?
V2 O8 1.605(13) . ?
V2 O3 1.695(12) 3_577 ?
V2 O9 1.867(12) . ?
V2 O10 1.998(12) . ?
V2 O7 2.016(12) . ?
V2 Cs3 4.052(3) 4_576 ?
V3 O5 1.617(12) . ?
V3 O4 1.682(12) . ?
V3 O7 1.789(12) . ?
V3 O6 1.811(12) . ?
V3 Cs2 4.356(3) . ?
V3 Cs1 4.431(3) 4_575 ?
Cs1 O23 3.031(13) . ?
Cs1 O32 3.205(13) 3_567 ?
Cs1 O5 3.220(12) 4_676 ?
Cs1 O74 3.28(3) . ?
Cs1 O31 3.282(15) . ?
Cs1 O11 3.393(12) 4_676 ?
Cs1 O20 3.447(12) . ?
Cs1 O31 3.512(13) 3_567 ?
Cs1 O25 3.602(13) . ?
Cs1 O24 3.683(13) . ?
Cs2 O18 3.049(14) 3_577 ?
Cs2 O4 3.057(11) . ?
Cs2 O11 3.160(12) 2_456 ?
Cs2 O34 3.20(3) . ?
Cs2 O2 3.241(13) . ?
Cs2 O15 3.342(15) 3_577 ?
Cs2 O21 3.375(12) 2_456 ?
Cs2 O20 3.567(12) 3_577 ?
Cs2 O32 3.700(14) 2_456 ?
Cs2 P1 3.864(5) 3_577 ?
Cs2 Na4 3.979(14) . ?
Cs3 O17 3.124(14) 4_575 ?
Cs3 O9 3.176(12) 4_675 ?
Cs3 O22 3.209(13) 4_675 ?
Cs3 O26 3.234(13) . ?
Cs3 O28 3.284(16) . ?
Cs3 O13 3.318(14) . ?
Cs3 O8 3.338(14) 4_675 ?
Cs3 Na1 4.101(12) . ?
Cs3 Na3 4.344(16) 4_575 ?
Cs4 O78 2.56(5) . ?
Cs4 O23 3.131(13) 4_675 ?
Cs4 O13 3.303(15) . ?
Cs4 O29 3.358(14) 2_556 ?
Cs4 O31 3.541(14) 2_556 ?
Cs4 O30 3.578(12) 2_556 ?
Cs4 O74 3.67(3) 2_556 ?
Cs4 O14 3.675(14) . ?
Cs4 O16 3.770(19) . ?
Na1 Na4 3.622(17) 3_576 ?
P1 O18 1.493(13) . ?
P1 O20 1.507(13) . ?
P1 O19 1.544(12) . ?
P1 O25 1.557(12) . ?
O15 Na3 2.428(19) . ?
O34 Na3 2.32(3) 3_577 ?
Na3 O78 2.44(5) 3_677 ?
Na3 Na3 3.71(4) 3_677 ?
